data_7228625
loop_
_publ_author_name
'Niu, Siwen'
'Liu, Dong'
'Shao, Zongze'
'Proksch, Peter'
'Lin, Wenhan'

_publ_section_title
;
 Eutypellazines A--M, thiodiketopiperazine-type alkaloids from deep sea
 derived fungus Eutypella sp. MCCC 3A00281
;
_journal_issue 53
_journal_name_full 'RSC Adv.'
_journal_page_first 33580
_journal_paper_doi 10.1039/C7RA05774A
_journal_volume 7
_journal_year 2017
_chemical_absolute_configuration ad
_chemical_formula_moiety 'C19 H22 N2 O6 S2'
_chemical_formula_sum 'C19 H22 N2 O6 S2'
_chemical_formula_weight 438.51
_chemical_name_systematic
;
 ? 
;
_space_group_crystal_system orthorhombic
_space_group_IT_number 19
_space_group_name_Hall 'P 2ac 2ab'
_space_group_name_H-M_alt 'P 21 21 21'
_symmetry_space_group_name_Hall 'P 2ac 2ab'
_symmetry_space_group_name_H-M 'P 21 21 21'
_atom_sites_solution_hydrogens geom
_atom_sites_solution_primary direct
_atom_sites_solution_secondary difmap
_audit_creation_date 2015-05-07
_audit_creation_method
;
  Olex2 1.1
  (compiled 2011.02.15 svn.r1672, GUI svn.r3494)
;
_audit_update_record
;
2015-08-03 deposited with the CCDC.
2017-06-27 downloaded from the CCDC.
;
_cell_angle_alpha 90.00
_cell_angle_beta 90.00
_cell_angle_gamma 90.00
_cell_formula_units_Z 4
_cell_length_a 8.27744(17)
_cell_length_b 10.60684(20)
_cell_length_c 21.3739(4)
_cell_measurement_reflns_used 4712
_cell_measurement_temperature 102.4
_cell_measurement_theta_max 70.9313
_cell_measurement_theta_min 4.1320
_cell_volume 1876.57(6)
_computing_cell_refinement
;
CrysAlisPro, Agilent Technologies,
Version 1.171.35.11 (release 16-05-2011 CrysAlis171 .NET)
(compiled May 16 2011,17:55:39)
;
_computing_data_collection
;
CrysAlisPro, Agilent Technologies,
Version 1.171.35.11 (release 16-05-2011 CrysAlis171 .NET)
(compiled May 16 2011,17:55:39)
;
_computing_data_reduction
;
CrysAlisPro, Agilent Technologies,
Version 1.171.35.11 (release 16-05-2011 CrysAlis171 .NET)
(compiled May 16 2011,17:55:39)
;
_computing_molecular_graphics
;
O. V. Dolomanov, L. J. Bourhis, R. J. Gildea, J. A. K. Howard and H. Puschmann,
OLEX2: a complete structure solution, refinement and analysis program.
J. Appl. Cryst. (2009). 42, 339-341.
;
_computing_publication_material
;
O. V. Dolomanov, L. J. Bourhis, R. J. Gildea, J. A. K. Howard and H. Puschmann,
OLEX2: a complete structure solution, refinement and analysis program.
J. Appl. Cryst. (2009). 42, 339-341.
;
_computing_structure_refinement 'SHELXL-97 (Sheldrick, 1997)'
_computing_structure_solution 'A short history of SHELX (Sheldrick, 2007)/Bruker'
_diffrn_ambient_temperature 102.4
_diffrn_detector_area_resol_mean 16.0971
_diffrn_measured_fraction_theta_full 0.980
_diffrn_measured_fraction_theta_max 0.980
_diffrn_measurement_details
;
#__ type_ start__ end____ width___ exp.time_
  1 omega  -13.00   14.00   1.0000    1.5000
omega____ theta____ kappa____ phi______ frames
    -       -8.5000   45.0000    0.0000 27

#__ type_ start__ end____ width___ exp.time_
  2 omega  -53.00  -10.00   1.0000    1.5000
omega____ theta____ kappa____ phi______ frames
    -       -8.5000  111.0000 -120.0000 43

#__ type_ start__ end____ width___ exp.time_
  3 omega   77.00  106.00   1.0000    1.5000
omega____ theta____ kappa____ phi______ frames
    -       36.7919   37.0000   90.0000 29

#__ type_ start__ end____ width___ exp.time_
  4 omega   81.00  106.00   1.0000    1.5000
omega____ theta____ kappa____ phi______ frames
    -       36.7919   37.0000  120.0000 25

#__ type_ start__ end____ width___ exp.time_
  5 omega  -24.00   55.00   1.0000    1.5000
omega____ theta____ kappa____ phi______ frames
    -       36.7919  -41.0000  -94.0000 79

#__ type_ start__ end____ width___ exp.time_
  6 omega    9.00   53.00   1.0000    1.5000
omega____ theta____ kappa____ phi______ frames
    -       36.7919 -111.0000  -98.0000 44

#__ type_ start__ end____ width___ exp.time_
  7 omega   20.00   54.00   1.0000    1.5000
omega____ theta____ kappa____ phi______ frames
    -       36.7919   37.0000   90.0000 34

#__ type_ start__ end____ width___ exp.time_
  8 omega   23.00   52.00   1.0000    1.5000
omega____ theta____ kappa____ phi______ frames
    -       36.7919   37.0000  120.0000 29

#__ type_ start__ end____ width___ exp.time_
  9 omega   40.00  130.00   1.0000    2.0000
omega____ theta____ kappa____ phi______ frames
    -      108.0000  -77.0000  120.0000 90

#__ type_ start__ end____ width___ exp.time_
 10 omega   86.00  125.00   1.0000    2.0000
omega____ theta____ kappa____ phi______ frames
    -      108.0000  -77.0000 -180.0000 39

#__ type_ start__ end____ width___ exp.time_
 11 omega   41.00   79.00   1.0000    2.0000
omega____ theta____ kappa____ phi______ frames
    -      108.0000  -45.0000  -30.0000 38

#__ type_ start__ end____ width___ exp.time_
 12 omega   47.00   97.00   1.0000    2.0000
omega____ theta____ kappa____ phi______ frames
    -      108.0000  -45.0000 -120.0000 50

#__ type_ start__ end____ width___ exp.time_
 13 omega   43.00   79.00   1.0000    2.0000
omega____ theta____ kappa____ phi______ frames
    -      108.0000  -45.0000  -60.0000 36

#__ type_ start__ end____ width___ exp.time_
 14 omega   62.00  100.00   1.0000    2.0000
omega____ theta____ kappa____ phi______ frames
    -      108.0000 -111.0000    4.0000 38

#__ type_ start__ end____ width___ exp.time_
 15 omega   70.00  178.00   1.0000    2.0000
omega____ theta____ kappa____ phi______ frames
    -      108.0000   15.0000  -60.0000 108

#__ type_ start__ end____ width___ exp.time_
 16 omega  -33.00   55.00   1.0000    1.5000
omega____ theta____ kappa____ phi______ frames
    -       35.8017  -37.0000   90.0000 88

#__ type_ start__ end____ width___ exp.time_
 17 omega  -32.00   42.00   1.0000    1.5000
omega____ theta____ kappa____ phi______ frames
    -       35.8017  -77.0000   30.0000 74

#__ type_ start__ end____ width___ exp.time_
 18 omega    9.00  103.00   1.0000    1.5000
omega____ theta____ kappa____ phi______ frames
    -       35.8017   77.0000 -120.0000 94
;
_diffrn_measurement_device_type 'Xcalibur, Eos, Gemini'
_diffrn_measurement_method '\w scans'
_diffrn_orient_matrix_UB_11 0.1161077000
_diffrn_orient_matrix_UB_12 -0.0721756000
_diffrn_orient_matrix_UB_13 -0.0435130000
_diffrn_orient_matrix_UB_21 0.1146682000
_diffrn_orient_matrix_UB_22 -0.0238872000
_diffrn_orient_matrix_UB_23 0.0555414000
_diffrn_orient_matrix_UB_31 -0.0897488000
_diffrn_orient_matrix_UB_32 -0.1234957000
_diffrn_orient_matrix_UB_33 0.0146714000
_diffrn_radiation_monochromator graphite
_diffrn_radiation_type 'Cu K\a'
_diffrn_radiation_wavelength 1.5418
_diffrn_reflns_av_R_equivalents 0.0238
_diffrn_reflns_av_unetI/netI 0.0317
_diffrn_reflns_limit_h_max 9
_diffrn_reflns_limit_h_min -9
_diffrn_reflns_limit_k_max 8
_diffrn_reflns_limit_k_min -12
_diffrn_reflns_limit_l_max 26
_diffrn_reflns_limit_l_min -22
_diffrn_reflns_number 7441
_diffrn_reflns_theta_full 71.12
_diffrn_reflns_theta_max 71.12
_diffrn_reflns_theta_min 4.14
_diffrn_source 'Enhance (Cu) X-ray Source'
_exptl_absorpt_coefficient_mu 2.948
_exptl_absorpt_correction_T_max 1.00000
_exptl_absorpt_correction_T_min 0.54490
_exptl_absorpt_correction_type multi-scan
_exptl_absorpt_process_details
;
CrysAlisPro, Agilent Technologies,
Version 1.171.35.11 (release 16-05-2011 CrysAlis171 .NET)
(compiled May 16 2011,17:55:39)
Empirical absorption correction using spherical harmonics,
 implemented in SCALE3 ABSPACK scaling algorithm.
;
_exptl_crystal_density_diffrn 1.552
_exptl_crystal_density_method 'not measured'
_exptl_crystal_F_000 920
_exptl_crystal_size_max 0.60
_exptl_crystal_size_mid 0.25
_exptl_crystal_size_min 0.25
_refine_diff_density_max 0.297
_refine_diff_density_min -0.308
_refine_diff_density_rms 0.072
_refine_ls_abs_structure_details 'Flack H D (1983), Acta Cryst. A39, 876-881'
_refine_ls_abs_structure_Flack -0.008(13)
_refine_ls_extinction_method none
_refine_ls_goodness_of_fit_ref 1.051
_refine_ls_hydrogen_treatment mixed
_refine_ls_matrix_type full
_refine_ls_number_parameters 266
_refine_ls_number_reflns 3517
_refine_ls_number_restraints 0
_refine_ls_restrained_S_all 1.051
_refine_ls_R_factor_all 0.0330
_refine_ls_R_factor_gt 0.0323
_refine_ls_shift/su_max 0.001
_refine_ls_shift/su_mean 0.000
_refine_ls_structure_factor_coef Fsqd
_refine_ls_weighting_details 'calc w=1/[\s^2^(Fo^2^)+(0.0564P)^2^+0.2506P] where P=(Fo^2^+2Fc^2^)/3'
_refine_ls_weighting_scheme calc
_refine_ls_wR_factor_gt 0.0820
_refine_ls_wR_factor_ref 0.0827
_reflns_number_gt 3441
_reflns_number_total 3517
_reflns_threshold_expression >2sigma(I)
_cod_data_source_file c7ra05774a2.cif
_cod_data_source_block exp_3127
_cod_database_code 7228625
_reflns_odcompleteness_completeness 99.90
_reflns_odcompleteness_iscentric 1
_reflns_odcompleteness_theta 66.97

loop_
_space_group_symop_id
_space_group_symop_operation_xyz
1 'x, y, z'
2 '-x+1/2, -y, z+1/2'
3 'x+1/2, -y+1/2, -z'
4 '-x, y+1/2, -z+1/2'

loop_
_atom_site_label
_atom_site_type_symbol
_atom_site_fract_x
_atom_site_fract_y
_atom_site_fract_z
_atom_site_U_iso_or_equiv
_atom_site_adp_type
_atom_site_occupancy
_atom_site_symmetry_multiplicity
_atom_site_calc_flag
_atom_site_refinement_flags
S1 S 0.73372(6) 0.11617(4) 0.12201(2) 0.01191(12) Uani 1 1 d .
S2 S 0.90972(6) -0.26422(5) 0.20845(2) 0.01363(13) Uani 1 1 d .
O1 O 1.11708(17) -0.22630(13) 0.07927(7) 0.0141(3) Uani 1 1 d .
O2 O 0.50770(17) -0.10743(14) 0.06062(7) 0.0148(3) Uani 1 1 d .
O5 O 1.32570(17) 0.09510(14) 0.04340(7) 0.0144(3) Uani 1 1 d .
H5 H 1.3925 0.0357 0.0459 0.022 Uiso 1 1 calc R
O6 O 1.00202(18) 0.18580(14) -0.02968(6) 0.0120(3) Uani 1 1 d .
H6 H 0.9457 0.2488 -0.0392 0.018 Uiso 1 1 calc R
O3 O 0.7885(2) -0.57686(14) 0.20669(8) 0.0224(4) Uani 1 1 d .
O4 O 0.30987(18) -0.40063(15) 0.14176(8) 0.0162(3) Uani 1 1 d .
H4 H 0.2303 -0.3611 0.1273 0.024 Uiso 1 1 calc R
N2 N 0.6899(2) -0.22523(16) 0.11225(8) 0.0095(3) Uani 1 1 d .
N1 N 0.9396(2) -0.06499(16) 0.07842(8) 0.0096(3) Uani 1 1 d .
C13 C 0.6850(3) -0.44869(19) 0.12501(10) 0.0128(4) Uani 1 1 d .
H13 H 0.6503 -0.5171 0.0957 0.015 Uiso 1 1 calc R
C10 C 0.9820(3) -0.18544(19) 0.09093(9) 0.0103(4) Uani 1 1 d .
C6 C 1.1911(2) 0.07003(19) 0.08389(10) 0.0116(4) Uani 1 1 d .
H6A H 1.2228 0.0036 0.1147 0.014 Uiso 1 1 calc R
C8 C 1.0165(3) 0.2523(2) 0.11444(9) 0.0161(4) Uani 1 1 d .
H8 H 1.0048 0.3278 0.1380 0.019 Uiso 1 1 calc R
C1 C 0.6460(2) -0.12080(19) 0.08058(9) 0.0100(4) Uani 1 1 d .
C3 C 0.7799(3) 0.04078(19) 0.00592(9) 0.0109(4) Uani 1 1 d .
H3A H 0.7993 -0.0211 -0.0279 0.013 Uiso 1 1 calc R
H3B H 0.6832 0.0922 -0.0036 0.013 Uiso 1 1 calc R
C2 C 0.7719(3) -0.02086(18) 0.07098(9) 0.0102(4) Uani 1 1 d .
C11 C 0.8569(2) -0.26453(19) 0.12483(9) 0.0108(4) Uani 1 1 d .
C15 C 0.4337(3) -0.31342(19) 0.15893(9) 0.0128(4) Uani 1 1 d .
H15 H 0.3916 -0.2254 0.1548 0.015 Uiso 1 1 calc R
C14 C 0.5750(3) -0.33260(18) 0.11326(9) 0.0109(4) Uani 1 1 d .
H14 H 0.5285 -0.3411 0.0703 0.013 Uiso 1 1 calc R
C19 C 0.8704(3) -0.1025(2) 0.22949(10) 0.0174(5) Uani 1 1 d .
H19A H 0.9572 -0.0487 0.2133 0.026 Uiso 1 1 calc R
H19B H 0.8656 -0.0949 0.2751 0.026 Uiso 1 1 calc R
H19C H 0.7671 -0.0759 0.2114 0.026 Uiso 1 1 calc R
C4 C 0.9291(2) 0.12137(19) 0.02029(9) 0.0098(4) Uani 1 1 d .
C9 C 0.8785(2) 0.21010(18) 0.07472(10) 0.0110(4) Uani 1 1 d .
H9 H 0.8220 0.2856 0.0572 0.013 Uiso 1 1 calc R
C5 C 1.0491(2) 0.02106(18) 0.04436(9) 0.0093(4) Uani 1 1 d .
H5A H 1.0940 -0.0251 0.0075 0.011 Uiso 1 1 calc R
C18 C 0.6849(3) -0.5030(2) 0.19139(10) 0.0156(5) Uani 1 1 d .
C16 C 0.4821(3) -0.3375(2) 0.22636(10) 0.0181(5) Uani 1 1 d .
H16A H 0.3878 -0.3244 0.2541 0.022 Uiso 1 1 calc R
H16B H 0.5676 -0.2773 0.2389 0.022 Uiso 1 1 calc R
C12 C 0.8535(3) -0.40399(19) 0.10452(10) 0.0130(4) Uani 1 1 d .
H12A H 0.8672 -0.4121 0.0587 0.016 Uiso 1 1 calc R
H12B H 0.9394 -0.4528 0.1258 0.016 Uiso 1 1 calc R
C7 C 1.1548(3) 0.1897(2) 0.11853(10) 0.0157(4) Uani 1 1 d .
H7 H 1.2362 0.2229 0.1452 0.019 Uiso 1 1 calc R
C17 C 0.5441(3) -0.4723(2) 0.23363(11) 0.0225(5) Uani 1 1 d .
H17A H 0.5773 -0.4856 0.2776 0.027 Uiso 1 1 calc R
H17B H 0.4547 -0.5316 0.2245 0.027 Uiso 1 1 calc R

loop_
_atom_site_aniso_label
_atom_site_aniso_U_11
_atom_site_aniso_U_22
_atom_site_aniso_U_33
_atom_site_aniso_U_23
_atom_site_aniso_U_13
_atom_site_aniso_U_12
S1 0.0123(3) 0.0109(2) 0.0125(2) 0.00114(18) 0.00433(19) 0.00302(18)
S2 0.0129(3) 0.0148(2) 0.0132(2) 0.00354(19) -0.00277(19) 0.00200(19)
O1 0.0062(7) 0.0128(7) 0.0234(8) 0.0032(6) 0.0022(6) 0.0018(6)
O2 0.0076(7) 0.0155(7) 0.0212(7) 0.0056(6) -0.0001(6) 0.0023(6)
O5 0.0074(7) 0.0130(7) 0.0227(8) 0.0051(6) 0.0021(6) 0.0009(6)
O6 0.0105(7) 0.0122(7) 0.0132(7) 0.0052(6) 0.0025(6) 0.0024(6)
O3 0.0169(8) 0.0199(8) 0.0304(9) 0.0100(7) 0.0005(7) 0.0051(7)
O4 0.0074(7) 0.0157(7) 0.0256(8) 0.0036(6) -0.0011(6) -0.0010(6)
N2 0.0065(8) 0.0104(8) 0.0117(8) 0.0008(7) -0.0001(6) 0.0010(7)
N1 0.0055(8) 0.0113(8) 0.0119(8) 0.0020(7) -0.0001(7) -0.0003(7)
C13 0.0117(10) 0.0110(10) 0.0158(10) 0.0001(8) 0.0023(8) 0.0017(8)
C10 0.0090(11) 0.0117(9) 0.0102(9) -0.0005(8) -0.0030(8) 0.0012(8)
C6 0.0064(10) 0.0132(10) 0.0152(10) 0.0038(8) -0.0009(8) -0.0002(8)
C8 0.0185(11) 0.0149(10) 0.0149(10) -0.0020(9) 0.0006(9) -0.0013(8)
C1 0.0077(10) 0.0116(9) 0.0108(9) -0.0008(8) 0.0027(7) 0.0026(8)
C3 0.0087(11) 0.0128(9) 0.0113(9) 0.0026(8) 0.0015(8) 0.0031(8)
C2 0.0093(10) 0.0115(9) 0.0099(9) -0.0004(8) 0.0001(8) 0.0029(8)
C11 0.0085(10) 0.0130(9) 0.0108(9) 0.0020(8) -0.0013(8) 0.0022(8)
C15 0.0089(10) 0.0125(9) 0.0168(10) 0.0010(8) 0.0028(8) 0.0010(8)
C14 0.0100(10) 0.0095(9) 0.0132(10) 0.0014(8) -0.0003(8) 0.0008(8)
C19 0.0227(12) 0.0161(10) 0.0133(10) -0.0019(8) -0.0009(9) 0.0060(9)
C4 0.0086(10) 0.0099(8) 0.0110(9) 0.0015(8) 0.0014(8) 0.0004(8)
C9 0.0098(10) 0.0104(9) 0.0128(9) 0.0026(8) 0.0043(8) 0.0008(8)
C5 0.0088(10) 0.0077(8) 0.0114(9) -0.0002(7) 0.0010(8) 0.0006(7)
C18 0.0115(11) 0.0142(10) 0.0212(11) 0.0038(8) 0.0006(9) -0.0023(9)
C16 0.0135(11) 0.0263(11) 0.0143(10) 0.0031(9) 0.0040(9) 0.0011(9)
C12 0.0125(11) 0.0113(9) 0.0153(10) 0.0013(8) 0.0032(8) 0.0010(8)
C7 0.0143(11) 0.0181(10) 0.0147(10) -0.0017(9) -0.0032(9) -0.0021(8)
C17 0.0178(12) 0.0300(12) 0.0199(11) 0.0135(10) 0.0043(10) 0.0037(10)

loop_
_atom_type_symbol
_atom_type_description
_atom_type_scat_dispersion_real
_atom_type_scat_dispersion_imag
_atom_type_scat_source
C C 0.0181 0.0091 'International Tables Vol C Tables 4.2.6.8 and 6.1.1.4'
H H 0.0000 0.0000 'International Tables Vol C Tables 4.2.6.8 and 6.1.1.4'
N N 0.0311 0.0180 'International Tables Vol C Tables 4.2.6.8 and 6.1.1.4'
O O 0.0492 0.0322 'International Tables Vol C Tables 4.2.6.8 and 6.1.1.4'
S S 0.3331 0.5567 'International Tables Vol C Tables 4.2.6.8 and 6.1.1.4'

loop_
_geom_angle_atom_site_label_1
_geom_angle_atom_site_label_2
_geom_angle_atom_site_label_3
_geom_angle
C2 S1 C9 89.43(9)
C19 S2 C11 101.60(10)
C6 O5 H5 109.5
C4 O6 H6 109.5
C15 O4 H4 109.5
C1 N2 C11 125.37(17)
C1 N2 C14 117.71(16)
C11 N2 C14 112.52(15)
C10 N1 C2 124.51(17)
C10 N1 C5 121.43(17)
C2 N1 C5 109.17(15)
C14 C13 H13 107.8
C18 C13 H13 107.8
C18 C13 C14 116.63(17)
C18 C13 C12 112.37(18)
C12 C13 H13 107.8
C12 C13 C14 103.99(16)
O1 C10 N1 122.1(2)
O1 C10 C11 121.64(18)
N1 C10 C11 116.09(18)
O5 C6 H6A 108.9
O5 C6 C5 108.93(17)
O5 C6 C7 107.24(16)
C5 C6 H6A 108.9
C7 C6 H6A 108.9
C7 C6 C5 113.81(17)
C9 C8 H8 118.4
C7 C8 H8 118.4
C7 C8 C9 123.23(19)
O2 C1 N2 121.33(19)
O2 C1 C2 121.18(18)
N2 C1 C2 117.49(17)
H3A C3 H3B 110.2
C2 C3 H3A 112.7
C2 C3 H3B 112.7
C4 C3 H3A 112.7
C4 C3 H3B 112.7
C4 C3 C2 95.19(15)
N1 C2 S1 110.37(13)
N1 C2 C1 114.53(16)
N1 C2 C3 101.08(16)
C1 C2 S1 110.88(14)
C1 C2 C3 116.99(17)
C3 C2 S1 101.95(13)
N2 C11 S2 113.62(14)
N2 C11 C10 113.46(16)
N2 C11 C12 101.73(16)
C10 C11 S2 107.52(14)
C10 C11 C12 114.13(17)
C12 C11 S2 106.24(13)
O4 C15 H15 109.4
O4 C15 C14 107.28(16)
O4 C15 C16 108.92(17)
C14 C15 H15 109.4
C16 C15 H15 109.4
C16 C15 C14 112.32(18)
N2 C14 C13 103.59(16)
N2 C14 C15 113.30(16)
N2 C14 H14 107.6
C13 C14 H14 107.6
C15 C14 C13 116.68(16)
C15 C14 H14 107.6
S2 C19 H19A 109.5
S2 C19 H19B 109.5
S2 C19 H19C 109.5
H19A C19 H19B 109.5
H19A C19 H19C 109.5
H19B C19 H19C 109.5
O6 C4 C3 117.72(16)
O6 C4 C9 112.98(16)
O6 C4 C5 108.20(16)
C3 C4 C9 105.72(16)
C3 C4 C5 101.58(15)
C5 C4 C9 109.96(16)
S1 C9 H9 109.3
C8 C9 S1 110.20(14)
C8 C9 C4 113.67(17)
C8 C9 H9 109.3
C4 C9 S1 104.86(13)
C4 C9 H9 109.3
N1 C5 C6 114.00(16)
N1 C5 C4 101.25(16)
N1 C5 H5A 108.3
C6 C5 C4 116.23(16)
C6 C5 H5A 108.3
C4 C5 H5A 108.3
O3 C18 C13 119.7(2)
O3 C18 C17 121.8(2)
C17 C18 C13 118.23(18)
C15 C16 H16A 109.6
C15 C16 H16B 109.6
C15 C16 C17 110.07(19)
H16A C16 H16B 108.2
C17 C16 H16A 109.6
C17 C16 H16B 109.6
C13 C12 C11 103.45(16)
C13 C12 H12A 111.1
C13 C12 H12B 111.1
C11 C12 H12A 111.1
C11 C12 H12B 111.1
H12A C12 H12B 109.0
C6 C7 H7 117.8
C8 C7 C6 124.4(2)
C8 C7 H7 117.8
C18 C17 C16 113.62(19)
C18 C17 H17A 108.8
C18 C17 H17B 108.8
C16 C17 H17A 108.8
C16 C17 H17B 108.8
H17A C17 H17B 107.7

loop_
_geom_bond_atom_site_label_1
_geom_bond_atom_site_label_2
_geom_bond_distance
S1 C2 1.845(2)
S1 C9 1.858(2)
S2 C11 1.840(2)
S2 C19 1.803(2)
O1 C10 1.225(3)
O2 C1 1.230(2)
O5 H5 0.8400
O5 C6 1.436(2)
O6 H6 0.8400
O6 C4 1.404(2)
O3 C18 1.206(3)
O4 H4 0.8400
O4 C15 1.428(3)
N2 C1 1.348(3)
N2 C11 1.469(2)
N2 C14 1.484(2)
N1 C10 1.352(3)
N1 C2 1.473(3)
N1 C5 1.478(2)
C13 H13 1.0000
C13 C14 1.552(3)
C13 C18 1.532(3)
C13 C12 1.537(3)
C10 C11 1.517(3)
C6 H6A 1.0000
C6 C5 1.538(3)
C6 C7 1.500(3)
C8 H8 0.9500
C8 C9 1.492(3)
C8 C7 1.326(3)
C1 C2 1.501(3)
C3 H3A 0.9900
C3 H3B 0.9900
C3 C2 1.538(3)
C3 C4 1.533(3)
C11 C12 1.542(3)
C15 H15 1.0000
C15 C14 1.537(3)
C15 C16 1.518(3)
C14 H14 1.0000
C19 H19A 0.9800
C19 H19B 0.9800
C19 H19C 0.9800
C4 C9 1.554(3)
C4 C5 1.544(3)
C9 H9 1.0000
C5 H5A 1.0000
C18 C17 1.510(3)
C16 H16A 0.9900
C16 H16B 0.9900
C16 C17 1.527(3)
C12 H12A 0.9900
C12 H12B 0.9900
C7 H7 0.9500
C17 H17A 0.9900
C17 H17B 0.9900

loop_
_geom_torsion_atom_site_label_1
_geom_torsion_atom_site_label_2
_geom_torsion_atom_site_label_3
_geom_torsion_atom_site_label_4
_geom_torsion
S2 C11 C12 C13 82.25(17)
O1 C10 C11 S2 77.5(2)
O1 C10 C11 N2 -156.02(19)
O1 C10 C11 C12 -40.1(3)
O2 C1 C2 S1 73.3(2)
O2 C1 C2 N1 -161.00(18)
O2 C1 C2 C3 -43.0(3)
O5 C6 C5 N1 150.93(16)
O5 C6 C5 C4 -91.8(2)
O5 C6 C7 C8 118.0(2)
O6 C4 C9 S1 163.24(13)
O6 C4 C9 C8 -76.3(2)
O6 C4 C5 N1 -160.40(15)
O6 C4 C5 C6 75.5(2)
O3 C18 C17 C16 148.4(2)
O4 C15 C14 N2 162.32(15)
O4 C15 C14 C13 -77.5(2)
O4 C15 C16 C17 59.5(2)
N2 C1 C2 S1 -106.27(18)
N2 C1 C2 N1 19.4(3)
N2 C1 C2 C3 137.44(18)
N2 C11 C12 C13 -36.87(19)
N1 C10 C11 S2 -98.04(18)
N1 C10 C11 N2 28.5(2)
N1 C10 C11 C12 144.40(18)
C13 C18 C17 C16 -38.0(3)
C10 N1 C2 S1 127.96(17)
C10 N1 C2 C1 2.0(3)
C10 N1 C2 C3 -124.71(19)
C10 N1 C5 C6 -75.1(2)
C10 N1 C5 C4 159.30(17)
C10 C11 C12 C13 -159.46(16)
C1 N2 C11 S2 115.22(19)
C1 N2 C11 C10 -8.0(3)
C1 N2 C11 C12 -131.04(19)
C1 N2 C14 C13 155.35(17)
C1 N2 C14 C15 -77.3(2)
C3 C4 C9 S1 33.14(17)
C3 C4 C9 C8 153.56(17)
C3 C4 C5 N1 -35.85(18)
C3 C4 C5 C6 -159.93(16)
C2 S1 C9 C8 -118.31(15)
C2 S1 C9 C4 4.39(14)
C2 N1 C10 O1 158.46(19)
C2 N1 C10 C11 -26.1(3)
C2 N1 C5 C6 128.61(17)
C2 N1 C5 C4 3.02(19)
C2 C3 C4 O6 171.07(16)
C2 C3 C4 C9 -61.63(17)
C2 C3 C4 C5 53.18(17)
C11 N2 C1 O2 164.54(19)
C11 N2 C1 C2 -15.9(3)
C11 N2 C14 C13 -2.4(2)
C11 N2 C14 C15 124.97(18)
C15 C16 C17 C18 57.3(3)
C14 N2 C1 O2 9.9(3)
C14 N2 C1 C2 -170.50(16)
C14 N2 C11 S2 -89.05(17)
C14 N2 C11 C10 147.72(16)
C14 N2 C11 C12 24.7(2)
C14 C13 C18 O3 -166.13(19)
C14 C13 C18 C17 20.1(3)
C14 C13 C12 C11 36.3(2)
C14 C15 C16 C17 -59.2(2)
C19 S2 C11 N2 -58.06(16)
C19 S2 C11 C10 68.36(15)
C19 S2 C11 C12 -169.07(14)
C4 C3 C2 S1 63.25(15)
C4 C3 C2 N1 -50.58(17)
C4 C3 C2 C1 -175.64(17)
C9 S1 C2 N1 66.41(14)
C9 S1 C2 C1 -165.59(15)
C9 S1 C2 C3 -40.34(14)
C9 C8 C7 C6 0.4(3)
C9 C4 C5 N1 75.78(18)
C9 C4 C5 C6 -48.3(2)
C5 N1 C10 O1 5.9(3)
C5 N1 C10 C11 -178.60(16)
C5 N1 C2 S1 -76.66(17)
C5 N1 C2 C1 157.37(16)
C5 N1 C2 C3 30.67(19)
C5 C6 C7 C8 -2.6(3)
C5 C4 C9 S1 -75.77(17)
C5 C4 C9 C8 44.7(2)
C18 C13 C14 N2 103.13(19)
C18 C13 C14 C15 -22.1(3)
C18 C13 C12 C11 -90.76(19)
C16 C15 C14 N2 -78.0(2)
C16 C15 C14 C13 42.2(2)
C12 C13 C14 N2 -21.2(2)
C12 C13 C14 C15 -146.41(18)
C12 C13 C18 O3 -46.2(3)
C12 C13 C18 C17 140.0(2)
C7 C6 C5 N1 -89.5(2)
C7 C6 C5 C4 27.7(2)
C7 C8 C9 S1 94.6(2)
C7 C8 C9 C4 -22.7(3)
